data_2010808
loop_
_publ_author_name
' Adani, Fabrizio '
' Montoneri, Enzo '
' Squattrito, Philip J.'

_publ_section_title
;
 4-Fluoro-2-(phosphonomethyl)benzenesulfonic acid monohydrate
;
_journal_issue 4
_journal_name_full 'Acta Crystallographica Section C'
_journal_page_first 463
_journal_page_last 464
_journal_paper_doi 10.1107/S0108270100000184
_journal_volume 56
_journal_year 2000
_chemical_formula_moiety 'C7 H8 F O6 P S, H2 O'
_chemical_formula_sum 'C7 H10 F O7 P S'
_chemical_formula_weight 288.18
_space_group_IT_number 2
_symmetry_cell_setting triclinic
_symmetry_space_group_name_Hall '-P 1'
_symmetry_space_group_name_H-M 'P -1'
_audit_creation_method 'from TEXRAY.INF file'
_cell_angle_alpha 104.84(2)
_cell_angle_beta 110.000(10)
_cell_angle_gamma 97.37(2)
_cell_formula_units_Z 2
_cell_length_a 8.4860(10)
_cell_length_b 9.247(3)
_cell_length_c 7.917(2)
_cell_measurement_reflns_used 21
_cell_measurement_temperature 296
_cell_measurement_theta_max 22.6
_cell_measurement_theta_min 19.7
_cell_volume 548.1(3)
_computing_cell_refinement 'MSC/AFC Diffractometer Control Software'
_computing_data_collection
;MSC/AFC Diffractometer Control Software (Molecular Structure Corporation,
 1988)
;
_computing_data_reduction
;
TEXSAN (Molecular Structure Corporation, 1991)
;
_computing_molecular_graphics 'ORTEPII (Johnson, 1976)'
_computing_publication_material TEXSAN
_computing_structure_refinement TEXSAN
_computing_structure_solution 'MITHRIL (Gilmore, 1983)'
_diffrn_ambient_temperature 296
_diffrn_measurement_device 'Rigaku AFC6S'
_diffrn_measurement_method \w
_diffrn_radiation_monochromator graphite
_diffrn_radiation_source 'X-ray tube'
_diffrn_radiation_type 'Mo K\a'
_diffrn_radiation_wavelength .7107
_diffrn_reflns_av_R_equivalents .021
_diffrn_reflns_limit_h_max 10
_diffrn_reflns_limit_h_min 0
_diffrn_reflns_limit_k_max 10
_diffrn_reflns_limit_k_min -10
_diffrn_reflns_limit_l_max 8
_diffrn_reflns_limit_l_min -9
_diffrn_reflns_number 2051
_diffrn_reflns_theta_max 25.00
_diffrn_standards_decay_% -.90
_diffrn_standards_interval_count 150
_diffrn_standards_number 3
_exptl_absorpt_coefficient_mu .460
_exptl_absorpt_correction_T_max .955
_exptl_absorpt_correction_T_min .908
_exptl_absorpt_correction_type psi-scan
_exptl_absorpt_process_details '(North et al., 1968)'
_exptl_crystal_colour colorless
_exptl_crystal_density_diffrn 1.746
_exptl_crystal_density_method 'not measured'
_exptl_crystal_description slab
_exptl_crystal_F_000 296
_exptl_crystal_size_max .30
_exptl_crystal_size_mid .30
_exptl_crystal_size_min .10
_refine_diff_density_max .40
_refine_diff_density_min -.36
_refine_ls_abs_structure_details 'not applicable'
_refine_ls_extinction_coef .0000007(2)
_refine_ls_extinction_method Zachariasen_(1968)_type_2_Gaussian_isotropic
_refine_ls_goodness_of_fit_ref 1.98
_refine_ls_hydrogen_treatment refxyz
_refine_ls_matrix_type full
_refine_ls_number_constraints 0
_refine_ls_number_parameters 173
_refine_ls_number_reflns 1907
_refine_ls_number_restraints 0
_refine_ls_R_factor_gt .044
_refine_ls_shift/su_max .016
_refine_ls_structure_factor_coef Fsqd
_refine_ls_weighting_details 'w = 4F~o~^2^/\s^2^(F~o~^2^)'
_refine_ls_weighting_scheme sigma
_refine_ls_wR_factor_ref .064
_reflns_number_gt 1907
_reflns_number_total 1909
_reflns_threshold_expression I>0
_cod_data_source_file fr1237.cif
_cod_data_source_block I
_cod_depositor_comments
;
The following automatic conversions were performed:

'_atom_site_thermal_displace_type' tag value 'Uij' was replaced with
'Uani' value 27 times.

Automatic conversion script
Id: cif_fix_values 1646 2011-03-28 12:23:43Z adriana 
;
_cod_original_cell_volume 548.1(2)
_cod_original_sg_symbol_H-M 'P -1       '
_cod_original_formula_sum 'C7 H10 F O7 P S '
_cod_database_code 2010808

loop_
_symmetry_equiv_pos_as_xyz
'  +x,  +y,  +z'
'  -x,  -y,  -z'

loop_
_atom_site_aniso_label
_atom_site_aniso_U_11
_atom_site_aniso_U_22
_atom_site_aniso_U_33
_atom_site_aniso_U_12
_atom_site_aniso_U_13
_atom_site_aniso_U_23
S .0181(3) .0316(4) .0273(3) .0045(3) .0068(3) .0084(3)
P .0202(3) .0395(4) .0284(4) .0077(3) .0104(3) .0136(3)
F .0560(10) .0490(10) .0262(9) .0030(8) .0078(8) .0021(7)
O1 .0194(9) .0380(10) .0410(10) .0008(8) .0099(8) .0088(9)
O2 .0281(10) .0380(10) .0430(10) .0113(9) .0100(9) -.0011(9)
O3 .0303(10) .0480(10) .0310(10) .0030(9) .0030(8) .0188(9)
O4 .0255(10) .0370(10) .0560(10) .0092(8) .0088(9) .0160(10)
O5 .0350(10) .0670(10) .0420(10) .0232(10) .0251(9) .0260(10)
O6 .0230(10) .0610(10) .0310(10) .0087(9) .0084(8) .0196(10)
O7 .0300(10) .0460(10) .0380(10) -.0016(9) .0028(9) .0193(9)
C1 .0220(10) .0240(10) .0270(10) .0090(10) .0100(10) .0100(10)
C2 .0210(10) .0260(10) .0260(10) .0080(10) .0090(10) .0100(10)
C3 .0250(10) .039(2) .036(2) .0070(10) .0140(10) .0150(10)
C4 .040(2) .045(2) .031(2) .0140(10) .0200(10) .0140(10)
C5 .038(2) .0310(10) .0230(10) .0100(10) .0070(10) .0040(10)
C6 .0250(10) .0280(10) .033(2) .0030(10) .0090(10) .0070(10)
C7 .0220(10) .0290(10) .0310(10) .0040(10) .0100(10) .0120(10)

loop_
_atom_site_label
_atom_site_fract_x
_atom_site_fract_y
_atom_site_fract_z
_atom_site_U_iso_or_equiv
_atom_site_thermal_displace_type
_atom_site_calc_flag
_atom_site_calc_attached_atom
S .16148(7) .36547(7) .79116(9) .0266(2) Uani ? ?
P -.36292(8) .27677(8) .63042(9) .0285(2) Uani ? ?
F -.2588(2) .0121(2) -.0076(2) .0488(5) Uani ? ?
O1 .3305(2) .4283(2) .7930(2) .0348(5) Uani ? ?
O2 .0756(2) .4859(2) .8389(3) .0401(5) Uani ? ?
O3 .1784(2) .2670(2) .9095(2) .0383(5) Uani ? ?
O4 -.2632(2) .4439(2) .6785(3) .0411(6) Uani ? ?
O5 -.4344(2) .2625(2) .7823(3) .0423(6) Uani ? ?
O6 -.5080(2) .2300(2) .4394(3) .0383(5) Uani ? ?
O7 -.5051(2) .2898(2) .1603(3) .0408(5) Uani ? ?
C1 -.1330(3) .1589(3) .5020(3) .0237(6) Uani ? ?
C2 .0336(3) .2490(3) .5529(3) .0242(7) Uani ? ?
C3 .0991(3) .2541(3) .4160(4) .0323(8) Uani ? ?
C4 .0019(3) .1738(3) .2262(4) .0362(8) Uani ? ?
C5 -.1598(3) .0890(3) .1785(3) .0328(7) Uani ? ?
C6 -.2284(3) .0777(3) .3098(4) .0304(7) Uani ? ?
C7 -.2165(3) .1538(3) .6419(4) .0274(7) Uani ? ?
H1 .204(3) .312(3) .448(3) .0381 Uani ? ?
H2 .044(3) .177(3) .136(4) .0429 Uani ? ?
H3 -.341(3) .022(3) .273(3) .0364 Uani ? ?
H4 -.158 .466 .751 .0496 Uani ? ?
H5 -.507 .316 .792 .0519 Uani ? ?
H6 -.497(3) .264(3) .326(4) .0459 Uani ? ?
H7A -.443 .377 .178 .0495 Uani ? ?
H7B -.609 .278 .086 .0495 Uani ? ?
H8 -.139(3) .185(3) .778(3) .0321 Uani ? ?
H9 -.279(3) .059(3) .614(3) .0321 Uani ? ?

loop_
_atom_type_symbol
_atom_type_scat_dispersion_real
_atom_type_scat_dispersion_imag
_atom_type_scat_source
S .110 .124 'International Tables'
P .090 .095 'International Tables'
F .014 .010 'International Tables'
O .008 .006 'International Tables'
C .002 .002 'International Tables'
H .000 .000 'International Tables'

loop_
_geom_angle_atom_site_label_1
_geom_angle_atom_site_label_2
_geom_angle_atom_site_label_3
_geom_angle
_geom_angle_publ_flag
O1 S O2 111.70(10) yes
O1 S O3 110.50(10) yes
O1 S C2 105.90(10) yes
O2 S O3 113.40(10) yes
O2 S C2 107.10(10) yes
O3 S C2 107.90(10) yes
O4 P O5 111.00(10) yes
O4 P O6 109.00(10) yes
O4 P C7 109.20(10) yes
O5 P O6 110.00(10) yes
O5 P C7 104.70(10) yes
O6 P C7 112.80(10) yes
C2 C1 C6 117.5(2) no
C2 C1 C7 123.6(2) yes
C6 C1 C7 118.8(2) yes
S C2 C1 121.4(2) yes
S C2 C3 118.0(2) yes
C1 C2 C3 120.6(2) no
C2 C3 C4 120.9(2) no
C3 C4 C5 117.9(2) no
F C5 C4 118.8(2) no
F C5 C6 118.0(2) no
C4 C5 C6 123.2(2) no
C1 C6 C5 119.8(2) no
P C7 C1 110.6(2) yes
P O4 H4 116 no
P O5 H5 115 no
P O6 H6 122.0(10) no
H7A O7 H7B 111 no
C2 C3 H1 120.0(10) no
C4 C3 H1 118.0(10) no
C3 C4 H2 121.0(10) no
C5 C4 H2 120.0(10) no
C1 C6 H3 118.0(10) no
C5 C6 H3 121.0(10) no
P C7 H8 105.0(10) no
P C7 H9 106.0(10) no
C1 C7 H8 117.0(10) no
C1 C7 H9 111.0(10) no
H8 C7 H9 106(2) no
O4 H4 O2 163 no
O5 H5 O1 175 no
O6 H6 O7 171(2) no
O7 H7A O1 174 no
O7 H7B O3 173 no

loop_
_geom_bond_atom_site_label_1
_geom_bond_atom_site_label_2
_geom_bond_site_symmetry_1
_geom_bond_site_symmetry_2
_geom_bond_distance
_geom_bond_publ_flag
S O1 ? ? 1.471(2) yes
S O2 ? ? 1.447(2) yes
S O3 ? ? 1.451(2) yes
S C2 ? ? 1.776(2) yes
P O4 ? ? 1.547(2) yes
P O5 ? ? 1.546(2) yes
P O6 ? ? 1.498(2) yes
P C7 ? ? 1.784(3) yes
F C5 ? ? 1.359(3) yes
C1 C2 ? ? 1.411(3) no
C1 C6 ? ? 1.397(3) no
C1 C7 ? ? 1.512(3) no
C2 C3 ? ? 1.385(3) no
C3 C4 ? ? 1.383(4) no
C4 C5 ? ? 1.363(4) no
C5 C6 ? ? 1.372(3) no
O4 H4 ? ? .84 no
O5 H5 ? ? .85 no
O6 H6 ? ? 1.05(3) no
O7 H7A ? ? .85 no
O7 H7B ? ? .85 no
C3 H1 ? ? .90(2) no
C4 H2 ? ? .90(2) no
C6 H3 ? ? .93(2) no
C7 H8 ? ? .99(2) no
C7 H9 ? ? .90(2) no

loop_
_geom_hbond_atom_site_label_D
_geom_hbond_atom_site_label_H
_geom_hbond_atom_site_label_A
_geom_hbond_site_symmetry_A
_geom_hbond_distance_DH
_geom_hbond_distance_HA
_geom_hbond_distance_DA
_geom_hbond_angle_DHA
_geom_hbond_publ_flag
O4 H4 O2 1_555 .84 1.83 2.645(2) 163 yes
O5 H5 O1 1_455 .85 1.83 2.678(3) 175 yes
O6 H6 O7 1_555 1.05(3) 1.38(3) 2.418(2) 171(2) yes
O7 H7A O1 2_566 .85 1.85 2.695(3) 174 yes
O7 H7B O3 1_454 .85 1.84 2.682(2) 173 yes

loop_
_geom_torsion_atom_site_label_1
_geom_torsion_atom_site_label_2
_geom_torsion_atom_site_label_3
_geom_torsion_atom_site_label_4
_geom_torsion
_geom_torsion_publ_flag
S C2 C1 C6 176.4(2) no
S C2 C1 C7 .3(3) no
S C2 C3 C4 -175.9(2) no
P C7 C1 C2 99.2(2) no
P C7 C1 C6 -76.9(3) no
F C5 C4 C3 178.5(2) no
F C5 C6 C1 -177.9(2) no
O1 S C2 C1 174.3(2) no
O1 S C2 C3 -8.6(2) no
O2 S C2 C1 -66.5(2) no
O2 S C2 C3 110.7(2) no
O3 S C2 C1 55.9(2) no
O3 S C2 C3 -126.9(2) no
O4 P C7 C1 -59.9(2) no
O5 P C7 C1 -178.8(2) no
O6 P C7 C1 61.5(2) no
C1 C2 C3 C4 1.3(4) no
C1 C6 C5 C4 1.7(4) no
C2 C1 C6 C5 -.7(4) no
C2 C3 C4 C5 -.3(4) no
C3 C2 C1 C6 -.7(3) no
C3 C2 C1 C7 -176.8(2) no
C3 C4 C5 C6 -1.2(4) no
C5 C6 C1 C7 175.6(2) no
